data_4350666
loop_
_publ_author_name
'Anwar, Muhammad U.'
'Dawe, Louise N.'
'Parsons, Stewart R.'
'Tandon, Santokh S.'
'Thompson, Laurence K.'
'Dey, Subrata K.'
'Mereacre, Valeriu'
'Reiff, William M.'
'Bunge, Scott D.'

_publ_section_title
;
 Oligonuclear Fe complexes (Fe, Fe4, Fe6, Fe9) derived from tritopic
 pyridine bis-hydrazone ligands-structural, magnetic, and M\"ossbauer
 studies.
;
_journal_issue 9
_journal_name_full 'Inorganic chemistry'
_journal_page_first 4655
_journal_page_last 4668
_journal_paper_doi 10.1021/ic500348k
_journal_volume 53
_journal_year 2014
_chemical_formula_moiety 'C114 H84 Cl6 Fe7.41 N54 O12, 4(Cl O4)'
_chemical_formula_sum 'C114 H84 Cl10 Fe7.41 N54 O28'
_chemical_formula_weight 3426.56
_space_group_crystal_system tetragonal
_space_group_IT_number 86
_space_group_name_Hall '-P 4bc'
_space_group_name_H-M_alt 'P 42/n :2'
_atom_sites_solution_hydrogens geom
_atom_sites_solution_primary direct
_atom_sites_solution_secondary difmap
_audit_creation_date 2013-08-26
_audit_creation_method
;
  Olex2 1.2
;
_cell_angle_alpha 90
_cell_angle_beta 90
_cell_angle_gamma 90
_cell_formula_units_Z 2
_cell_length_a 20.309(11)
_cell_length_b 20.309(11)
_cell_length_c 22.404(6)
_cell_measurement_reflns_used 5659
_cell_measurement_temperature 193(2)
_cell_measurement_theta_max 28.0
_cell_measurement_theta_min 3.0
_cell_volume 9241(7)
_computing_cell_refinement
;
CrystalClear-SM Expert 2.0 r4 (Rigaku, 2009)
;
_computing_data_collection
;
CrystalClear-SM Expert 2.0 r4 (Rigaku, 2009)
;
_computing_data_reduction
;
CrystalClear-SM Expert 2.0 r4 (Rigaku, 2009)
;
_computing_molecular_graphics
;
O. V. Dolomanov, L. J. Bourhis, R. J. Gildea, J. A. K. Howard and H. Puschmann,
OLEX2: a complete structure solution, refinement and analysis program.
J. Appl. Cryst. (2009). 42, 339-341.
;
_computing_publication_material
;
O. V. Dolomanov, L. J. Bourhis, R. J. Gildea, J. A. K. Howard and H. Puschmann,
OLEX2: a complete structure solution, refinement and analysis program.
J. Appl. Cryst. (2009). 42, 339-341.
;
_computing_structure_refinement
;
SHELXL, G.M. Sheldrick, Acta Cryst.
(2008). A64, 112-122
;
_computing_structure_solution
;
SHELXS, G.M. Sheldrick, Acta Cryst.
(2008). A64, 112-122
;
_diffrn_ambient_temperature 193(2)
_diffrn_detector CCD
_diffrn_detector_area_resol_mean 28.5714
_diffrn_measured_fraction_theta_full 0.965
_diffrn_measured_fraction_theta_max 0.993
_diffrn_measurement_details
;
scan:
	Number of images: 302
	           Slice: -70.0000 - 81.0000
	     Image width: 0.5000
	        Exp time: 25.0000
	   Rotation axis: Omega
	           Omega: 0.0000
	             Chi: 45.0000
	             Phi: 90.0000
	             XTD: 50.0000
	          2theta: 20.0000
scan:
	Number of images: 346
	           Slice: -70.0000 - 103.0000
	     Image width: 0.5000
	        Exp time: 25.0000
	   Rotation axis: Omega
	           Omega: 0.0000
	             Chi: 45.0000
	             Phi: 0.0000
	             XTD: 50.0000
	          2theta: 20.0000
scan:
	Number of images: 296
	           Slice: -70.0000 - 78.0000
	     Image width: 0.5000
	        Exp time: 25.0000
	   Rotation axis: Omega
	           Omega: 0.0000
	             Chi: 0.0000
	             Phi: 0.0000
	             XTD: 50.0000
	          2theta: 20.0000
;
_diffrn_measurement_device
;
AFC8: Eulerian 3 circle
;
_diffrn_measurement_device_type
;
Rigaku Saturn70 (2x2 bin mode)
;
_diffrn_measurement_method 'profile data from \w-scans'
_diffrn_measurement_specimen_support Fiber
_diffrn_orient_matrix_type FS_PROCESS
_diffrn_orient_matrix_UB_11 0.038880
_diffrn_orient_matrix_UB_12 -0.019174
_diffrn_orient_matrix_UB_13 0.021167
_diffrn_orient_matrix_UB_21 0.027254
_diffrn_orient_matrix_UB_22 0.038684
_diffrn_orient_matrix_UB_23 -0.012341
_diffrn_orient_matrix_UB_31 -0.013044
_diffrn_orient_matrix_UB_32 0.023675
_diffrn_orient_matrix_UB_33 0.037307
_diffrn_radiation_monochromator 'Graphite Monochromator with SHINE Optic'
_diffrn_radiation_type MoK\a
_diffrn_radiation_wavelength 0.71075
_diffrn_reflns_av_R_equivalents 0.1019
_diffrn_reflns_av_unetI/netI 0.1204
_diffrn_reflns_Laue_measured_fraction_full 0.965
_diffrn_reflns_Laue_measured_fraction_max 0.993
_diffrn_reflns_limit_h_max 26
_diffrn_reflns_limit_h_min -16
_diffrn_reflns_limit_k_max 13
_diffrn_reflns_limit_k_min -26
_diffrn_reflns_limit_l_max 28
_diffrn_reflns_limit_l_min -23
_diffrn_reflns_number 28775
_diffrn_reflns_point_group_measured_fraction_full 0.965
_diffrn_reflns_point_group_measured_fraction_max 0.993
_diffrn_reflns_theta_full 25.242
_diffrn_reflns_theta_max 24.999
_diffrn_reflns_theta_min 2.979
_diffrn_source 'fine-focus sealed tube'
_diffrn_source_current 30.0
_diffrn_source_power 1.5
_diffrn_source_voltage 50.0
_exptl_absorpt_coefficient_mu 0.778
_exptl_absorpt_correction_T_max 1.000
_exptl_absorpt_correction_T_min 0.364
_exptl_absorpt_correction_type multi-scan
_exptl_absorpt_process_details 'Jacobson, R. (1998) Private communication'
_exptl_crystal_colour Black
_exptl_crystal_density_diffrn 1.232
_exptl_crystal_description Prism
_exptl_crystal_F_000 3465
_exptl_crystal_size_max 0.2
_exptl_crystal_size_mid 0.2
_exptl_crystal_size_min 0.2
_platon_squeeze_details
;
The PLATON SQUEEZE procedure was applied to recover 720 electrons per 
unit cell in one void (total volume 3111 ^A^3) that is 360 electrons 
per formula unit. The application of a solvent mask gave a significant 
improvement in the data statistics, however, this report is only intended 
to support the gross connectivity in the core of the structure.  Charge
balance has not been achieved and there is some question about the identity
of the atom at the site identified as Fe2, which refined to an occupancy of
0.602(4).
PLATON Reference : Spek, A.L. (2003), J.Appl.Cryst. 36, 7-13.
;
_refine_diff_density_max 0.478
_refine_diff_density_min -0.771
_refine_diff_density_rms 0.095
_refine_ls_extinction_method none
_refine_ls_goodness_of_fit_ref 1.034
_refine_ls_hydrogen_treatment constr
_refine_ls_matrix_type full
_refine_ls_number_parameters 488
_refine_ls_number_reflns 8074
_refine_ls_number_restraints 0
_refine_ls_restrained_S_all 1.034
_refine_ls_R_factor_all 0.1143
_refine_ls_R_factor_gt 0.0814
_refine_ls_shift/su_max 0.000
_refine_ls_shift/su_mean 0.000
_refine_ls_structure_factor_coef Fsqd
_refine_ls_weighting_details 'w=1/[\s^2^(Fo^2^)+(0.1563P)^2^+1.2070P] where P=(Fo^2^+2Fc^2^)/3'
_refine_ls_weighting_scheme calc
_refine_ls_wR_factor_gt 0.2318
_refine_ls_wR_factor_ref 0.2598
_reflns_Friedel_coverage 0.000
_reflns_number_gt 5259
_reflns_number_total 8074
_reflns_threshold_expression 'I > 2\s(I)'
_cod_data_source_file ic500348k_si_002.cif
_cod_data_source_block Complex_4c
_cod_depositor_comments
;
The following automatic conversions were performed:

data item '_exptl_absorpt_correction_type' value 'Multi-scan' was
changed to 'multi-scan' in accordance with the
/home/saulius/struct/COD-crude-data/automatic-downloads/DataCite-retrospective/ACS/depositions/lib/dictionaries/cif_core.dic
dictionary named 'cif_core.dic' version 2.4.2 last updated on
2011-04-26.

Automatic conversion script
Id: cif_fix_values 6909 2019-04-08 15:41:33Z antanas 
;
_cod_original_cell_volume 9241(10)
_cod_original_sg_symbol_H-M 'P 42/n'
_cod_database_code 4350666
_olex2_refinement_description
;
1. Fixed Uiso
 At 1.2 times of:
  All C(H) groups, All N(H,H) groups
2.a Rotating group:
 N2(H2A,H2B)
2.b Aromatic/amide H refined with riding coordinates:
 C1(H1), C2(H2), C3(H3), C4(H4), C9(H9), C11(H11), C16(H16), C17(H17),
 C18(H18), C19(H19), C20(H20), C21(H21), C22(H22), C23(H23), C28(H28)
2.c X=CH2 refined with riding coordinates:
 N8(H8A,H8B), N11(H11A,H11B)
;
_shelx_estimated_absorpt_t_max 0.860
_shelx_estimated_absorpt_t_min 0.860

loop_
_space_group_symop_operation_xyz
'x, y, z'
'-y, x+1/2, z+1/2'
'-x+1/2, -y+1/2, z'
'y+1/2, -x, z+1/2'
'-x, -y, -z'
'y, -x-1/2, -z-1/2'
'x-1/2, y-1/2, -z'
'-y-1/2, x, -z-1/2'

loop_
_atom_site_label
_atom_site_type_symbol
_atom_site_fract_x
_atom_site_fract_y
_atom_site_fract_z
_atom_site_U_iso_or_equiv
_atom_site_adp_type
_atom_site_occupancy
_atom_site_site_symmetry_order
_atom_site_calc_flag
_atom_site_refinement_flags_posn
_atom_site_refinement_flags_adp
_atom_site_refinement_flags_occupancy
Fe1 Fe 0.51174(4) 0.23259(5) 0.21045(4) 0.0558(3) Uani 1 1 d . . .
Fe3 Fe 0.2500 0.2500 0.2500 0.0394(4) Uani 1 4 d S T P
Fe2 Fe 0.39794(6) 0.37214(6) 0.27271(5) 0.0452(5) Uani 0.602(4) 1 d . . .
Cl1 Cl 0.42587(9) 0.30192(9) 0.55524(7) 0.0769(5) Uani 1 1 d . . .
Cl2 Cl 0.2500 0.2500 -0.04100(10) 0.0722(7) Uani 1 2 d S T P
Cl3 Cl 0.59789(10) 0.58514(11) 0.04534(9) 0.0884(6) Uani 1 1 d . . .
O1 O 0.46305(19) 0.2824(2) 0.27493(18) 0.0589(10) Uani 1 1 d . . .
O2 O 0.32412(19) 0.43619(17) 0.31807(16) 0.0518(9) Uani 1 1 d . . .
O3 O 0.32334(17) 0.31841(17) 0.22600(17) 0.0492(9) Uani 1 1 d . . .
O4 O 0.6010(3) 0.6554(3) 0.0365(3) 0.118(2) Uani 1 1 d . . .
O5 O 0.6308(3) 0.5559(3) -0.0048(2) 0.118(2) Uani 1 1 d . . .
O6 O 0.6308(3) 0.5683(5) 0.0993(3) 0.144(3) Uani 1 1 d . . .
O7 O 0.5309(3) 0.5653(3) 0.0472(3) 0.110(2) Uani 1 1 d . . .
N1 N 0.5838(2) 0.1591(3) 0.1845(2) 0.0636(14) Uani 1 1 d . . .
N2 N 0.6191(3) 0.1246(3) 0.3398(3) 0.0829(18) Uani 1 1 d . . .
H2A H 0.5872 0.1203 0.3661 0.099 Uiso 1 1 d R U .
H2B H 0.6361 0.0857 0.3320 0.099 Uiso 1 1 d R U .
N3 N 0.5474(2) 0.1952(3) 0.2878(2) 0.0609(13) Uani 1 1 d . . .
N4 N 0.5227(2) 0.2183(3) 0.3424(2) 0.0617(14) Uani 1 1 d . . .
N5 N 0.4000(2) 0.3413(2) 0.3610(2) 0.0470(11) Uani 1 1 d . . .
N6 N 0.2722(2) 0.4509(2) 0.4095(2) 0.0538(12) Uani 1 1 d . . .
N7 N 0.2361(2) 0.4934(2) 0.3739(2) 0.0548(12) Uani 1 1 d . . .
N8 N 0.1703(3) 0.5214(3) 0.4567(3) 0.0792(17) Uani 1 1 d . . .
H8A H 0.1901 0.4926 0.4799 0.095 Uiso 1 1 calc R U .
H8B H 0.1383 0.5460 0.4709 0.095 Uiso 1 1 calc R U .
N9 N 0.1840(3) 0.5760(2) 0.3035(2) 0.0654(14) Uani 1 1 d . . .
N10 N 0.4731(3) 0.4573(3) 0.2744(2) 0.0759(16) Uani 1 1 d . . .
N11 N 0.4491(3) 0.4735(2) 0.1158(2) 0.0692(15) Uani 1 1 d . . .
H11A H 0.4260 0.4535 0.0880 0.083 Uiso 1 1 calc R U .
H11B H 0.4755 0.5062 0.1062 0.083 Uiso 1 1 calc R U .
N12 N 0.4056(2) 0.4064(2) 0.1893(2) 0.0588(13) Uani 1 1 d . . .
N13 N 0.3702(2) 0.3742(2) 0.1445(2) 0.0554(12) Uani 1 1 d . . .
N14 N 0.2500 0.2500 0.1577(3) 0.0398(13) Uani 1 2 d S T P
C1 C 0.5979(3) 0.1409(4) 0.1284(3) 0.077(2) Uani 1 1 d . . .
H1 H 0.5764 0.1623 0.0962 0.092 Uiso 1 1 calc R U .
C2 C 0.6434(3) 0.0913(4) 0.1162(4) 0.081(2) Uani 1 1 d . . .
H2 H 0.6516 0.0783 0.0761 0.097 Uiso 1 1 calc R U .
C3 C 0.6752(3) 0.0623(4) 0.1605(4) 0.086(2) Uani 1 1 d . . .
H3 H 0.7072 0.0295 0.1518 0.104 Uiso 1 1 calc R U .
C4 C 0.6625(3) 0.0789(4) 0.2190(3) 0.075(2) Uani 1 1 d . . .
H4 H 0.6845 0.0575 0.2510 0.090 Uiso 1 1 calc R U .
C5 C 0.6165(3) 0.1280(3) 0.2294(3) 0.0640(17) Uani 1 1 d . . .
C6 C 0.5937(3) 0.1506(4) 0.2893(3) 0.0648(17) Uani 1 1 d . . .
C7 C 0.4798(3) 0.2637(3) 0.3294(3) 0.0576(15) Uani 1 1 d . . .
C8 C 0.4433(3) 0.2967(3) 0.3787(3) 0.0500(13) Uani 1 1 d . . .
C9 C 0.4534(3) 0.2829(3) 0.4386(3) 0.0537(14) Uani 1 1 d . . .
H9 H 0.4851 0.2512 0.4509 0.064 Uiso 1 1 calc R U .
C10 C 0.4157(3) 0.3168(3) 0.4801(2) 0.0525(14) Uani 1 1 d . . .
C11 C 0.3699(3) 0.3635(3) 0.4616(2) 0.0493(13) Uani 1 1 d . . .
H11 H 0.3439 0.3867 0.4899 0.059 Uiso 1 1 calc R U .
C12 C 0.3629(3) 0.3754(3) 0.4015(2) 0.0460(12) Uani 1 1 d . . .
C13 C 0.3171(3) 0.4234(3) 0.3746(3) 0.0472(13) Uani 1 1 d . . .
C14 C 0.1886(3) 0.5277(3) 0.4004(3) 0.0642(17) Uani 1 1 d . . .
C15 C 0.1547(3) 0.5741(3) 0.3578(3) 0.0688(18) Uani 1 1 d . . .
C16 C 0.0967(4) 0.6063(3) 0.3699(4) 0.084(2) Uani 1 1 d . . .
H16 H 0.0765 0.6026 0.4080 0.101 Uiso 1 1 calc R U .
C17 C 0.0684(4) 0.6440(4) 0.3258(5) 0.088(2) Uani 1 1 d . . .
H17 H 0.0278 0.6659 0.3330 0.106 Uiso 1 1 calc R U .
C18 C 0.0980(5) 0.6498(4) 0.2727(5) 0.098(3) Uani 1 1 d . . .
H18 H 0.0795 0.6779 0.2431 0.118 Uiso 1 1 calc R U .
C19 C 0.1577(4) 0.6139(3) 0.2598(4) 0.082(2) Uani 1 1 d . . .
H19 H 0.1780 0.6168 0.2217 0.098 Uiso 1 1 calc R U .
C20 C 0.5053(4) 0.4820(5) 0.3209(4) 0.091(2) Uani 1 1 d . . .
H20 H 0.4980 0.4628 0.3590 0.109 Uiso 1 1 calc R U .
C21 C 0.5480(4) 0.5335(5) 0.3170(5) 0.107(3) Uani 1 1 d . . .
H21 H 0.5709 0.5483 0.3514 0.128 Uiso 1 1 calc R U .
C22 C 0.5580(4) 0.5645(4) 0.2622(5) 0.099(3) Uani 1 1 d . . .
H22 H 0.5866 0.6013 0.2586 0.119 Uiso 1 1 calc R U .
C23 C 0.5236(3) 0.5387(3) 0.2118(3) 0.0704(19) Uani 1 1 d . . .
H23 H 0.5287 0.5572 0.1732 0.084 Uiso 1 1 calc R U .
C24 C 0.4833(3) 0.4867(3) 0.2214(3) 0.0634(17) Uani 1 1 d . . .
C25 C 0.4440(3) 0.4547(3) 0.1718(3) 0.0586(15) Uani 1 1 d . . .
C26 C 0.3308(2) 0.3311(2) 0.1692(3) 0.0461(13) Uani 1 1 d . . .
C27 C 0.2907(2) 0.2902(2) 0.1282(2) 0.0404(11) Uani 1 1 d . . .
C28 C 0.2922(3) 0.2925(2) 0.0662(2) 0.0462(13) Uani 1 1 d . . .
H28 H 0.3207 0.3216 0.0454 0.055 Uiso 1 1 calc R U .
C29 C 0.2500 0.2500 0.0361(3) 0.0482(18) Uani 1 2 d S T P

loop_
_atom_site_aniso_label
_atom_site_aniso_U_11
_atom_site_aniso_U_22
_atom_site_aniso_U_33
_atom_site_aniso_U_23
_atom_site_aniso_U_13
_atom_site_aniso_U_12
Fe1 0.0478(5) 0.0769(6) 0.0429(6) -0.0082(4) 0.0006(4) 0.0003(4)
Fe3 0.0420(5) 0.0420(5) 0.0342(9) 0.000 0.000 0.000
Fe2 0.0513(8) 0.0551(9) 0.0293(8) -0.0023(5) -0.0012(5) -0.0110(6)
Cl1 0.0881(12) 0.0983(13) 0.0444(10) 0.0013(8) -0.0111(8) 0.0211(10)
Cl2 0.0975(17) 0.0811(15) 0.0380(13) 0.000 0.000 -0.0233(13)
Cl3 0.0823(12) 0.1158(16) 0.0670(13) 0.0111(11) 0.0046(10) -0.0344(11)
O1 0.053(2) 0.083(3) 0.041(3) -0.002(2) -0.0043(18) 0.010(2)
O2 0.067(2) 0.053(2) 0.036(2) -0.0008(17) -0.0012(18) 0.0036(18)
O3 0.053(2) 0.051(2) 0.044(2) -0.0035(17) -0.0086(17) -0.0019(17)
O4 0.146(5) 0.100(4) 0.109(5) -0.009(3) 0.020(4) -0.064(4)
O5 0.118(5) 0.174(6) 0.061(4) -0.017(4) 0.024(3) 0.018(4)
O6 0.113(5) 0.261(9) 0.058(4) 0.029(5) -0.006(3) -0.027(5)
O7 0.073(3) 0.135(5) 0.123(5) 0.036(4) 0.010(3) -0.042(3)
N1 0.056(3) 0.088(4) 0.047(3) -0.015(3) 0.004(2) 0.006(3)
N2 0.073(4) 0.112(5) 0.064(4) -0.022(3) -0.008(3) 0.034(3)
N3 0.049(3) 0.092(4) 0.041(3) -0.012(3) 0.004(2) 0.010(3)
N4 0.051(3) 0.087(4) 0.047(3) -0.010(3) -0.002(2) 0.020(3)
N5 0.043(2) 0.054(3) 0.044(3) 0.000(2) -0.001(2) 0.000(2)
N6 0.059(3) 0.057(3) 0.045(3) 0.003(2) 0.000(2) 0.013(2)
N7 0.058(3) 0.053(3) 0.053(3) -0.005(2) 0.000(2) 0.015(2)
N8 0.080(4) 0.100(4) 0.058(4) -0.001(3) 0.005(3) 0.042(3)
N9 0.092(4) 0.051(3) 0.053(3) 0.001(2) -0.020(3) 0.011(3)
N10 0.076(4) 0.106(5) 0.046(3) -0.015(3) 0.002(3) -0.022(3)
N11 0.091(4) 0.064(3) 0.053(4) -0.005(3) 0.010(3) -0.037(3)
N12 0.060(3) 0.064(3) 0.053(3) -0.004(2) -0.003(2) -0.020(2)
N13 0.067(3) 0.046(2) 0.054(3) -0.002(2) 0.002(2) -0.020(2)
N14 0.041(3) 0.040(3) 0.038(4) 0.000 0.000 -0.005(3)
C1 0.065(4) 0.118(6) 0.046(4) -0.025(4) 0.008(3) 0.010(4)
C2 0.061(4) 0.117(6) 0.065(5) -0.025(4) 0.012(4) 0.013(4)
C3 0.053(4) 0.125(6) 0.082(6) -0.049(5) 0.009(4) 0.008(4)
C4 0.046(3) 0.101(5) 0.077(5) -0.026(4) 0.001(3) 0.008(3)
C5 0.039(3) 0.094(5) 0.059(4) -0.023(3) -0.005(3) 0.009(3)
C6 0.048(3) 0.095(5) 0.051(4) -0.011(3) -0.003(3) 0.011(3)
C7 0.041(3) 0.078(4) 0.054(4) -0.011(3) 0.002(3) 0.000(3)
C8 0.042(3) 0.062(3) 0.046(4) -0.005(3) -0.001(2) 0.003(3)
C9 0.044(3) 0.068(4) 0.049(4) -0.005(3) 0.000(3) 0.005(3)
C10 0.059(3) 0.065(3) 0.034(3) -0.001(3) -0.008(3) -0.001(3)
C11 0.049(3) 0.060(3) 0.039(3) -0.005(3) 0.003(2) 0.000(3)
C12 0.046(3) 0.046(3) 0.046(3) -0.001(2) 0.002(2) -0.005(2)
C13 0.051(3) 0.048(3) 0.043(3) -0.008(2) 0.003(3) -0.003(2)
C14 0.074(4) 0.065(4) 0.053(4) -0.002(3) -0.011(3) 0.008(3)
C15 0.078(4) 0.065(4) 0.063(5) -0.010(3) -0.018(4) 0.016(3)
C16 0.098(5) 0.077(5) 0.077(5) -0.007(4) -0.021(4) 0.036(4)
C17 0.098(6) 0.077(5) 0.089(6) -0.010(4) -0.012(5) 0.026(4)
C18 0.132(8) 0.060(4) 0.102(7) 0.000(4) -0.056(6) 0.016(5)
C19 0.109(6) 0.064(4) 0.072(5) 0.004(4) -0.019(4) 0.006(4)
C20 0.090(5) 0.125(7) 0.057(5) -0.015(5) 0.004(4) -0.021(5)
C21 0.097(6) 0.140(8) 0.082(7) -0.047(6) 0.004(5) -0.016(6)
C22 0.084(5) 0.097(6) 0.117(8) -0.048(6) 0.005(5) -0.032(5)
C23 0.070(4) 0.072(4) 0.069(5) -0.015(3) 0.006(3) -0.027(4)
C24 0.057(4) 0.082(4) 0.051(4) -0.018(3) 0.010(3) -0.023(3)
C25 0.063(4) 0.061(3) 0.052(4) -0.005(3) 0.006(3) -0.028(3)
C26 0.049(3) 0.040(3) 0.049(4) -0.002(2) -0.001(3) -0.002(2)
C27 0.049(3) 0.035(2) 0.038(3) -0.002(2) 0.003(2) 0.000(2)
C28 0.054(3) 0.045(3) 0.039(3) 0.006(2) 0.001(2) -0.003(2)
C29 0.063(5) 0.043(4) 0.038(5) 0.000 0.000 0.003(4)

loop_
_atom_type_symbol
_atom_type_description
_atom_type_scat_dispersion_real
_atom_type_scat_dispersion_imag
_atom_type_scat_source
C C 0.0033 0.0016 'International Tables Vol C Tables 4.2.6.8 and 6.1.1.4'
H H 0.0000 0.0000 'International Tables Vol C Tables 4.2.6.8 and 6.1.1.4'
Cl Cl 0.1484 0.1585 'International Tables Vol C Tables 4.2.6.8 and 6.1.1.4'
Fe Fe 0.3463 0.8444 'International Tables Vol C Tables 4.2.6.8 and 6.1.1.4'
N N 0.0061 0.0033 'International Tables Vol C Tables 4.2.6.8 and 6.1.1.4'
O O 0.0106 0.0060 'International Tables Vol C Tables 4.2.6.8 and 6.1.1.4'

loop_
_geom_angle_atom_site_label_1
_geom_angle_atom_site_label_2
_geom_angle_atom_site_label_3
_geom_angle
_geom_angle_site_symmetry_1
_geom_angle_site_symmetry_3
O1 Fe1 N1 149.97(19) . .
O1 Fe1 N3 75.60(18) . .
O1 Fe1 N7 114.75(18) . 6_566
O1 Fe1 N9 90.38(19) . 6_566
O2 Fe1 O1 98.03(16) 6_566 .
O2 Fe1 N1 92.01(17) 6_566 .
O2 Fe1 N3 109.13(19) 6_566 .
O2 Fe1 N7 75.19(16) 6_566 6_566
O2 Fe1 N9 149.18(19) 6_566 6_566
N3 Fe1 N1 74.4(2) . .
N3 Fe1 N7 168.58(19) . 6_566
N3 Fe1 N9 101.7(2) . 6_566
N7 Fe1 N1 95.2(2) 6_566 .
N7 Fe1 N9 74.37(19) 6_566 6_566
N9 Fe1 N1 95.3(2) 6_566 .
O3 Fe3 O3 93.74(5) 3 6_566
O3 Fe3 O3 93.74(5) . 6_566
O3 Fe3 O3 150.4(2) 3 .
O3 Fe3 O3 150.4(2) 6_566 8_656
O3 Fe3 O3 93.74(5) . 8_656
O3 Fe3 O3 93.74(5) 3 8_656
N14 Fe3 O3 104.79(10) . 8_656
N14 Fe3 O3 75.21(10) 6_566 8_656
N14 Fe3 O3 75.21(10) . .
N14 Fe3 O3 104.79(10) 6_566 3
N14 Fe3 O3 75.21(10) . 3
N14 Fe3 O3 75.21(10) 6_566 6_566
N14 Fe3 O3 104.79(10) . 6_566
N14 Fe3 O3 104.79(10) 6_566 .
N14 Fe3 N14 180.0 . 6_566
O1 Fe2 N10 102.5(2) . .
O2 Fe2 O1 148.95(15) . .
O2 Fe2 N10 90.03(18) . .
O3 Fe2 O1 90.80(15) . .
O3 Fe2 O2 92.54(15) . .
O3 Fe2 N10 149.15(19) . .
N5 Fe2 O1 73.89(16) . .
N5 Fe2 O2 75.85(16) . .
N5 Fe2 O3 109.04(17) . .
N5 Fe2 N10 101.39(19) . .
N12 Fe2 O1 104.87(19) . .
N12 Fe2 O2 105.97(19) . .
N12 Fe2 O3 77.05(17) . .
N12 Fe2 N5 173.69(19) . .
N12 Fe2 N10 72.70(19) . .
O5 Cl3 O4 106.4(4) . .
O6 Cl3 O4 109.5(5) . .
O6 Cl3 O5 110.3(5) . .
O7 Cl3 O4 109.1(4) . .
O7 Cl3 O5 110.6(4) . .
O7 Cl3 O6 110.9(4) . .
Fe1 O1 Fe2 132.6(2) . .
C7 O1 Fe1 113.0(4) . .
C7 O1 Fe2 113.8(4) . .
Fe1 O2 Fe2 132.96(19) 8_656 .
C13 O2 Fe1 113.4(3) . 8_656
C13 O2 Fe2 113.6(3) . .
Fe3 O3 Fe2 135.4(2) . .
C26 O3 Fe3 117.5(3) . .
C26 O3 Fe2 107.0(3) . .
C1 N1 Fe1 125.8(5) . .
C1 N1 C5 117.5(6) . .
C5 N1 Fe1 116.7(4) . .
H2A N2 H2B 109.5 . .
C6 N2 H2A 108.6 . .
C6 N2 H2B 109.5 . .
N4 N3 Fe1 119.6(4) . .
C6 N3 Fe1 122.7(4) . .
C6 N3 N4 117.8(5) . .
C7 N4 N3 106.4(5) . .
C8 N5 Fe2 120.3(4) . .
C8 N5 C12 121.0(5) . .
C12 N5 Fe2 117.9(4) . .
C13 N6 N7 106.8(5) . .
N6 N7 Fe1 119.0(3) . 8_656
C14 N7 Fe1 123.1(4) . 8_656
C14 N7 N6 117.0(5) . .
H8A N8 H8B 120.0 . .
C14 N8 H8A 120.0 . .
C14 N8 H8B 120.0 . .
C15 N9 Fe1 117.2(4) . 8_656
C15 N9 C19 119.5(6) . .
C19 N9 Fe1 123.2(5) . 8_656
C20 N10 Fe2 128.4(5) . .
C20 N10 C24 116.7(6) . .
C24 N10 Fe2 114.9(4) . .
H11A N11 H11B 120.0 . .
C25 N11 H11A 120.0 . .
C25 N11 H11B 120.0 . .
N13 N12 Fe2 117.8(3) . .
C25 N12 Fe2 125.8(4) . .
C25 N12 N13 116.3(5) . .
C26 N13 N12 109.0(5) . .
C27 N14 Fe3 119.7(3) . .
C27 N14 Fe3 119.7(3) 3 .
C27 N14 C27 120.6(6) 3 .
N1 C1 H1 119.2 . .
N1 C1 C2 121.6(7) . .
C2 C1 H1 119.2 . .
C1 C2 H2 120.0 . .
C3 C2 C1 119.9(7) . .
C3 C2 H2 120.0 . .
C2 C3 H3 119.5 . .
C2 C3 C4 120.9(7) . .
C4 C3 H3 119.5 . .
C3 C4 H4 121.2 . .
C3 C4 C5 117.5(7) . .
C5 C4 H4 121.2 . .
N1 C5 C4 122.5(6) . .
N1 C5 C6 111.8(5) . .
C4 C5 C6 125.6(6) . .
N2 C6 C5 120.9(6) . .
N3 C6 N2 124.6(6) . .
N3 C6 C5 114.4(6) . .
O1 C7 C8 115.3(5) . .
N4 C7 O1 125.5(5) . .
N4 C7 C8 119.2(6) . .
N5 C8 C7 114.7(5) . .
N5 C8 C9 121.8(5) . .
C9 C8 C7 123.5(5) . .
C8 C9 H9 121.1 . .
C10 C9 C8 117.8(5) . .
C10 C9 H9 121.1 . .
C9 C10 Cl1 120.1(5) . .
C9 C10 C11 120.5(5) . .
C11 C10 Cl1 119.5(4) . .
C10 C11 H11 120.6 . .
C12 C11 C10 118.8(5) . .
C12 C11 H11 120.6 . .
N5 C12 C11 120.2(5) . .
N5 C12 C13 114.3(5) . .
C11 C12 C13 125.5(5) . .
O2 C13 N6 124.4(5) . .
O2 C13 C12 117.4(5) . .
N6 C13 C12 118.2(5) . .
N7 C14 C15 112.2(6) . .
N8 C14 N7 125.4(6) . .
N8 C14 C15 122.4(6) . .
N9 C15 C14 112.7(6) . .
N9 C15 C16 122.6(6) . .
C16 C15 C14 124.4(7) . .
C15 C16 H16 120.6 . .
C15 C16 C17 118.8(8) . .
C17 C16 H16 120.6 . .
C16 C17 H17 120.0 . .
C18 C17 C16 120.0(8) . .
C18 C17 H17 120.0 . .
C17 C18 H18 119.7 . .
C17 C18 C19 120.7(7) . .
C19 C18 H18 119.7 . .
N9 C19 C18 118.3(8) . .
N9 C19 H19 120.8 . .
C18 C19 H19 120.8 . .
N10 C20 H20 118.2 . .
N10 C20 C21 123.5(8) . .
C21 C20 H20 118.2 . .
C20 C21 H21 120.1 . .
C20 C21 C22 119.8(8) . .
C22 C21 H21 120.1 . .
C21 C22 H22 121.3 . .
C21 C22 C23 117.3(7) . .
C23 C22 H22 121.3 . .
C22 C23 H23 121.4 . .
C24 C23 C22 117.2(7) . .
C24 C23 H23 121.4 . .
N10 C24 C23 125.5(6) . .
N10 C24 C25 112.1(5) . .
C23 C24 C25 122.4(6) . .
N11 C25 C24 122.3(5) . .
N12 C25 N11 123.2(5) . .
N12 C25 C24 114.5(5) . .
O3 C26 C27 115.4(4) . .
N13 C26 O3 127.9(5) . .
N13 C26 C27 116.7(5) . .
N14 C27 C26 112.0(5) . .
N14 C27 C28 121.9(5) . .
C28 C27 C26 126.0(5) . .
C27 C28 H28 121.6 . .
C29 C28 C27 116.7(5) . .
C29 C28 H28 121.6 . .
C28 C29 Cl2 119.0(3) 3 .
C28 C29 Cl2 119.0(3) . .
C28 C29 C28 122.0(7) 3 .

loop_
_geom_bond_atom_site_label_1
_geom_bond_atom_site_label_2
_geom_bond_distance
_geom_bond_site_symmetry_2
Fe1 O1 2.022(4) .
Fe1 O2 2.022(4) 6_566
Fe1 N1 2.171(5) .
Fe1 N3 2.025(5) .
Fe1 N7 2.029(5) 6_566
Fe1 N9 2.161(6) 6_566
Fe3 O3 2.107(4) .
Fe3 O3 2.107(4) 6_566
Fe3 O3 2.107(4) 8_656
Fe3 O3 2.107(4) 3
Fe3 N14 2.067(6) .
Fe3 N14 2.067(6) 6_566
Fe2 O1 2.252(4) .
Fe2 O2 2.230(4) .
Fe2 O3 2.141(4) .
Fe2 N5 2.076(5) .
Fe2 N10 2.307(6) .
Fe2 N12 2.001(5) .
Cl1 C10 1.722(6) .
Cl2 C29 1.727(8) .
Cl3 O4 1.441(6) .
Cl3 O5 1.435(5) .
Cl3 O6 1.422(6) .
Cl3 O7 1.420(5) .
O1 C7 1.323(7) .
O2 Fe1 2.022(4) 8_656
O2 C13 1.301(7) .
O3 C26 1.307(6) .
N1 C1 1.340(8) .
N1 C5 1.361(9) .
N2 H2A 0.8803 .
N2 H2B 0.8801 .
N2 C6 1.351(9) .
N3 N4 1.403(7) .
N3 C6 1.306(8) .
N4 C7 1.303(8) .
N5 C8 1.322(7) .
N5 C12 1.368(7) .
N6 N7 1.383(6) .
N6 C13 1.325(7) .
N7 Fe1 2.029(5) 8_656
N7 C14 1.330(8) .
N8 H8A 0.8800 .
N8 H8B 0.8800 .
N8 C14 1.321(8) .
N9 Fe1 2.161(6) 8_656
N9 C15 1.354(9) .
N9 C19 1.356(8) .
N10 C20 1.329(9) .
N10 C24 1.344(8) .
N11 H11A 0.8800 .
N11 H11B 0.8800 .
N11 C25 1.316(8) .
N12 N13 1.397(6) .
N12 C25 1.312(7) .
N13 C26 1.307(7) .
N14 C27 1.337(6) .
N14 C27 1.337(6) 3
C1 H1 0.9500 .
C1 C2 1.395(9) .
C2 H2 0.9500 .
C2 C3 1.321(11) .
C3 H3 0.9500 .
C3 C4 1.378(10) .
C4 H4 0.9500 .
C4 C5 1.387(9) .
C5 C6 1.492(9) .
C7 C8 1.488(8) .
C8 C9 1.388(8) .
C9 H9 0.9500 .
C9 C10 1.388(8) .
C10 C11 1.392(8) .
C11 H11 0.9500 .
C11 C12 1.374(8) .
C12 C13 1.476(8) .
C14 C15 1.507(9) .
C15 C16 1.375(10) .
C16 H16 0.9500 .
C16 C17 1.377(11) .
C17 H17 0.9500 .
C17 C18 1.338(13) .
C18 H18 0.9500 .
C18 C19 1.444(12) .
C19 H19 0.9500 .
C20 H20 0.9500 .
C20 C21 1.362(12) .
C21 H21 0.9500 .
C21 C22 1.393(13) .
C22 H22 0.9500 .
C22 C23 1.428(10) .
C23 H23 0.9500 .
C23 C24 1.353(9) .
C24 C25 1.515(8) .
C26 C27 1.483(7) .
C27 C28 1.391(7) .
C28 H28 0.9500 .
C28 C29 1.390(6) .
C29 C28 1.390(6) 3

loop_
_geom_torsion_atom_site_label_1
_geom_torsion_atom_site_label_2
_geom_torsion_atom_site_label_3
_geom_torsion_atom_site_label_4
_geom_torsion
_geom_torsion_site_symmetry_1
_geom_torsion_site_symmetry_4
Fe1 O1 C7 N4 -0.1(7) . .
Fe1 O1 C7 C8 -177.4(4) . .
Fe1 O2 C13 N6 7.5(6) 8_656 .
Fe1 O2 C13 C12 -171.7(3) 8_656 .
Fe1 N1 C1 C2 -177.6(5) . .
Fe1 N1 C5 C4 178.3(5) . .
Fe1 N1 C5 C6 1.6(7) . .
Fe1 N3 N4 C7 -1.7(6) . .
Fe1 N3 C6 N2 179.6(5) . .
Fe1 N3 C6 C5 -1.9(8) . .
Fe1 N7 C14 N8 -173.9(5) 8_656 .
Fe1 N7 C14 C15 8.4(7) 8_656 .
Fe1 N9 C15 C14 2.2(7) 8_656 .
Fe1 N9 C15 C16 -171.8(5) 8_656 .
Fe1 N9 C19 C18 173.8(5) 8_656 .
Fe3 O3 C26 N13 175.7(4) . .
Fe3 O3 C26 C27 -6.0(5) . .
Fe3 N14 C27 C26 -0.8(4) . .
Fe3 N14 C27 C28 -179.5(3) . .
Fe2 O1 C7 N4 -171.8(5) . .
Fe2 O1 C7 C8 10.9(6) . .
Fe2 O2 C13 N6 -173.8(4) . .
Fe2 O2 C13 C12 6.9(6) . .
Fe2 O3 C26 N13 -7.8(6) . .
Fe2 O3 C26 C27 170.5(3) . .
Fe2 N5 C8 C7 -10.4(6) . .
Fe2 N5 C8 C9 169.2(4) . .
Fe2 N5 C12 C11 -170.3(4) . .
Fe2 N5 C12 C13 9.9(6) . .
Fe2 N10 C20 C21 -178.7(6) . .
Fe2 N10 C24 C23 178.1(6) . .
Fe2 N10 C24 C25 -2.1(7) . .
Fe2 N12 N13 C26 8.3(6) . .
Fe2 N12 C25 N11 177.2(5) . .
Fe2 N12 C25 C24 -1.9(8) . .
Cl1 C10 C11 C12 179.2(4) . .
O1 C7 C8 N5 -1.3(7) . .
O1 C7 C8 C9 179.1(5) . .
O3 C26 C27 N14 4.4(6) . .
O3 C26 C27 C28 -177.0(5) . .
N1 C1 C2 C3 -1.9(12) . .
N1 C5 C6 N2 178.6(6) . .
N1 C5 C6 N3 0.1(9) . .
N3 N4 C7 O1 1.1(8) . .
N3 N4 C7 C8 178.4(5) . .
N4 N3 C6 N2 0.6(10) . .
N4 N3 C6 C5 179.1(5) . .
N4 C7 C8 N5 -178.8(5) . .
N4 C7 C8 C9 1.6(9) . .
N5 C8 C9 C10 0.9(8) . .
N5 C12 C13 O2 -11.2(7) . .
N5 C12 C13 N6 169.5(5) . .
N6 N7 C14 N8 -4.7(9) . .
N6 N7 C14 C15 177.7(5) . .
N7 N6 C13 O2 0.7(7) . .
N7 N6 C13 C12 179.9(4) . .
N7 C14 C15 N9 -6.4(8) . .
N7 C14 C15 C16 167.5(6) . .
N8 C14 C15 N9 175.9(6) . .
N8 C14 C15 C16 -10.2(11) . .
N9 C15 C16 C17 -2.4(11) . .
N10 C20 C21 C22 2.3(14) . .
N10 C24 C25 N11 -176.5(6) . .
N10 C24 C25 N12 2.6(8) . .
N12 N13 C26 O3 0.4(8) . .
N12 N13 C26 C27 -177.8(4) . .
N13 N12 C25 N11 1.1(9) . .
N13 N12 C25 C24 -178.0(5) . .
N13 C26 C27 N14 -177.1(4) . .
N13 C26 C27 C28 1.5(8) . .
N14 C27 C28 C29 -1.0(7) . .
C1 N1 C5 C4 -0.4(10) . .
C1 N1 C5 C6 -177.2(6) . .
C1 C2 C3 C4 2.1(12) . .
C2 C3 C4 C5 -1.5(11) . .
C3 C4 C5 N1 0.6(10) . .
C3 C4 C5 C6 176.9(7) . .
C4 C5 C6 N2 2.0(11) . .
C4 C5 C6 N3 -176.5(6) . .
C5 N1 C1 C2 1.1(10) . .
C6 N3 N4 C7 177.3(6) . .
C7 C8 C9 C10 -179.5(5) . .
C8 N5 C12 C11 -0.4(7) . .
C8 N5 C12 C13 179.9(4) . .
C8 C9 C10 Cl1 180.0(4) . .
C8 C9 C10 C11 -0.6(8) . .
C9 C10 C11 C12 -0.2(8) . .
C10 C11 C12 N5 0.7(8) . .
C10 C11 C12 C13 -179.6(5) . .
C11 C12 C13 O2 169.1(5) . .
C11 C12 C13 N6 -10.2(8) . .
C12 N5 C8 C7 179.9(4) . .
C12 N5 C8 C9 -0.5(8) . .
C13 N6 N7 Fe1 -9.0(6) . 8_656
C13 N6 N7 C14 -178.7(5) . .
C14 C15 C16 C17 -175.7(7) . .
C15 N9 C19 C18 -1.4(10) . .
C15 C16 C17 C18 -1.3(12) . .
C16 C17 C18 C19 3.5(12) . .
C17 C18 C19 N9 -2.1(11) . .
C19 N9 C15 C14 177.8(6) . .
C19 N9 C15 C16 3.7(10) . .
C20 N10 C24 C23 0.5(11) . .
C20 N10 C24 C25 -179.7(6) . .
C20 C21 C22 C23 -1.8(13) . .
C21 C22 C23 C24 0.8(11) . .
C22 C23 C24 N10 -0.2(11) . .
C22 C23 C24 C25 -180.0(7) . .
C23 C24 C25 N11 3.3(10) . .
C23 C24 C25 N12 -177.6(6) . .
C24 N10 C20 C21 -1.6(12) . .
C25 N12 N13 C26 -175.3(5) . .
C26 C27 C28 C29 -179.5(4) . .
C27 N14 C27 C26 179.2(4) 3 .
C27 N14 C27 C28 0.5(3) 3 .
C27 C28 C29 Cl2 -179.5(3) . .
C27 C28 C29 C28 0.5(3) . 3

loop_
_platon_squeeze_void_nr
_platon_squeeze_void_average_x
_platon_squeeze_void_average_y
_platon_squeeze_void_average_z
_platon_squeeze_void_volume
_platon_squeeze_void_count_electrons
_platon_squeeze_void_content
1 -0.022 -0.006 0.470 3111 720 ' '
